data_7233270
loop_
_publ_author_name
'Long, Bing-Fan'
'Wang, Meng-Fan'
'Huang, Qin'
'Yin, Xian-Hong'
'Young, David James'
'Hu, Fei-Long'
'Mi, Yan'

_publ_section_title
;
 A pillar-layer strategy to construct 2D polycatenated coordination
 polymers for luminescence detection of Cr2O72&#x2212; and CrO42&#x2212;
 in aqueous solution
;
_journal_issue 33
_journal_name_full CrystEngComm
_journal_page_first 4943
_journal_paper_doi 10.1039/C9CE00825J
_journal_volume 21
_journal_year 2019
_chemical_formula_sum 'C29 H23 N2 O6 Zn'
_chemical_formula_weight 560.86
_space_group_crystal_system triclinic
_space_group_IT_number 2
_space_group_name_Hall '-P 1'
_space_group_name_H-M_alt 'P -1'
_symmetry_space_group_name_Hall '-P 1'
_symmetry_space_group_name_H-M 'P -1'
_atom_sites_solution_hydrogens geom
_audit_creation_method SHELXL-2014/7
_audit_update_record
;
2018-12-02 deposited with the CCDC.    2019-07-11 downloaded from the CCDC.
;
_cell_angle_alpha 90.280(7)
_cell_angle_beta 100.334(7)
_cell_angle_gamma 110.730(6)
_cell_formula_units_Z 2
_cell_length_a 9.2538(19)
_cell_length_b 12.411(3)
_cell_length_c 12.462(3)
_cell_measurement_reflns_used 2127
_cell_measurement_temperature 293(2)
_cell_measurement_theta_max 23.29
_cell_measurement_theta_min 2.33
_cell_volume 1313.2(5)
_computing_structure_refinement 'SHELXL-2014/7 (Sheldrick, 2014)'
_diffrn_ambient_temperature 293(2)
_diffrn_measured_fraction_theta_full 0.992
_diffrn_measured_fraction_theta_max 0.992
_diffrn_measurement_device_type 'CCD area detector'
_diffrn_measurement_method 'phi and omega scans'
_diffrn_radiation_type MoK\a
_diffrn_radiation_wavelength 0.71073
_diffrn_reflns_av_R_equivalents 0.0535
_diffrn_reflns_av_unetI/netI 0.0673
_diffrn_reflns_Laue_measured_fraction_full 0.992
_diffrn_reflns_Laue_measured_fraction_max 0.992
_diffrn_reflns_limit_h_max 11
_diffrn_reflns_limit_h_min -10
_diffrn_reflns_limit_k_max 14
_diffrn_reflns_limit_k_min -14
_diffrn_reflns_limit_l_max 14
_diffrn_reflns_limit_l_min -14
_diffrn_reflns_number 15282
_diffrn_reflns_point_group_measured_fraction_full 0.992
_diffrn_reflns_point_group_measured_fraction_max 0.992
_diffrn_reflns_theta_full 24.998
_diffrn_reflns_theta_max 24.998
_diffrn_reflns_theta_min 1.666
_exptl_absorpt_coefficient_mu 0.981
_exptl_crystal_colour colourless
_exptl_crystal_density_diffrn 1.418
_exptl_crystal_description block
_exptl_crystal_F_000 578
_exptl_crystal_size_max 0.200
_exptl_crystal_size_mid 0.150
_exptl_crystal_size_min 0.100
_refine_diff_density_max 0.502
_refine_diff_density_min -0.480
_refine_diff_density_rms 0.069
_refine_ls_extinction_method none
_refine_ls_goodness_of_fit_ref 1.043
_refine_ls_hydrogen_treatment constr
_refine_ls_matrix_type full
_refine_ls_number_parameters 424
_refine_ls_number_reflns 4567
_refine_ls_number_restraints 30
_refine_ls_restrained_S_all 1.073
_refine_ls_R_factor_all 0.0545
_refine_ls_R_factor_gt 0.0433
_refine_ls_shift/su_max 0.037
_refine_ls_shift/su_mean 0.002
_refine_ls_structure_factor_coef Fsqd
_refine_ls_weighting_details 'w=1/[\s^2^(Fo^2^)+(0.0390P)^2^+1.0234P] where P=(Fo^2^+2Fc^2^)/3'
_refine_ls_weighting_scheme calc
_refine_ls_wR_factor_gt 0.1049
_refine_ls_wR_factor_ref 0.1131
_reflns_Friedel_coverage 0.000
_reflns_number_gt 3818
_reflns_number_total 4567
_reflns_threshold_expression 'I > 2\s(I)'
_cod_data_source_file c9ce00825j2.cif
_cod_data_source_block 3
_cod_depositor_comments 'Adding full bibliography for 7233269--7233274.cif.'
_cod_database_code 7233270
_shelx_shelxl_version_number 2014/7
_shelx_space_group_comment
;
The symmetry employed for this shelxl refinement is uniquely defined
by the following loop, which should always be used as a source of
symmetry information in preference to the above space-group names.
They are only intended as comments.
;
_shelx_estimated_absorpt_t_min 0.828
_shelx_estimated_absorpt_t_max 0.908

loop_
_space_group_symop_operation_xyz
'x, y, z'
'-x, -y, -z'

loop_
_atom_site_label
_atom_site_type_symbol
_atom_site_fract_x
_atom_site_fract_y
_atom_site_fract_z
_atom_site_U_iso_or_equiv
_atom_site_adp_type
_atom_site_occupancy
_atom_site_site_symmetry_order
_atom_site_calc_flag
_atom_site_refinement_flags_posn
_atom_site_refinement_flags_adp
_atom_site_refinement_flags_occupancy
_atom_site_disorder_assembly
_atom_site_disorder_group
C1 C 0.7830(4) 0.8480(3) 0.3580(2) 0.0337(7) Uani 1 1 d . . . . .
C2 C 0.6662(4) 0.7500(3) 0.2835(2) 0.0341(7) Uani 1 1 d . . . . .
C3 C 0.5500(4) 0.7637(3) 0.2040(3) 0.0456(9) Uani 1 1 d . . . . .
H3 H 0.5473 0.8373 0.1946 0.055 Uiso 1 1 calc R U . . .
C4 C 0.4379(4) 0.6712(3) 0.1385(3) 0.0496(9) Uani 1 1 d . . . . .
H4 H 0.3615 0.6827 0.0852 0.059 Uiso 1 1 calc R U . . .
C5 C 0.4400(4) 0.5615(3) 0.1525(3) 0.0413(8) Uani 1 1 d . . . . .
C6 C 0.5592(4) 0.5464(3) 0.2293(3) 0.0452(9) Uani 1 1 d . . . . .
H6 H 0.5645 0.4733 0.2368 0.054 Uiso 1 1 calc R U . . .
C7 C 0.6685(4) 0.6391(3) 0.2935(3) 0.0411(8) Uani 1 1 d . . . . .
H7 H 0.7466 0.6277 0.3454 0.049 Uiso 1 1 calc R U . . .
C8 C 0.1967(4) 0.4691(3) 0.0271(3) 0.0574(10) Uani 1 1 d . . . . .
H8A H 0.2251 0.5070 -0.0380 0.069 Uiso 1 1 calc R U . . .
H8B H 0.1490 0.5125 0.0643 0.069 Uiso 1 1 calc R U . . .
C9 C 0.0846(4) 0.3477(4) -0.0029(3) 0.0548(10) Uani 1 1 d . . . . .
C10 C 0.0986(7) 0.2836(5) -0.0872(5) 0.137(3) Uani 1 1 d . U . . .
H10 H 0.1753 0.3171 -0.1284 0.165 Uiso 1 1 calc R U . . .
C11 C 0.0007(8) 0.1702(6) -0.1118(6) 0.152(3) Uani 1 1 d . U . . .
H11 H 0.0145 0.1272 -0.1678 0.183 Uiso 1 1 calc R U . . .
C12 C -0.1167(6) 0.1200(5) -0.0552(5) 0.122(3) Uani 1 1 d . U . . .
H12 H -0.1855 0.0444 -0.0747 0.146 Uiso 1 1 calc R U . . .
C13 C -0.1323(4) 0.1815(3) 0.0304(3) 0.0472(9) Uani 1 1 d . . . . .
C14 C -0.0305(4) 0.2947(3) 0.0551(3) 0.0441(8) Uani 1 1 d . . . . .
H14 H -0.0406 0.3366 0.1136 0.053 Uiso 1 1 calc R U . . .
C15 C -0.2516(4) 0.1254(3) 0.0985(3) 0.0509(9) Uani 1 1 d . . . . .
H15A H -0.3060 0.0446 0.0734 0.061 Uiso 1 1 calc R U . . .
H15B H -0.1999 0.1299 0.1742 0.061 Uiso 1 1 calc R U . . .
C16 C -0.4732(4) 0.1493(3) 0.1545(3) 0.0398(8) Uani 1 1 d . . . . .
C17 C -0.5863(4) 0.2003(3) 0.1379(3) 0.0454(9) Uani 1 1 d . . . . .
H17 H -0.5846 0.2528 0.0847 0.054 Uiso 1 1 calc R U . . .
C18 C -0.7010(4) 0.1725(3) 0.2008(3) 0.0423(8) Uani 1 1 d . . . . .
H18 H -0.7775 0.2059 0.1888 0.051 Uiso 1 1 calc R U . . .
C19 C -0.7044(4) 0.0953(3) 0.2819(3) 0.0353(7) Uani 1 1 d . . . . .
C20 C -0.5908(4) 0.0461(3) 0.2959(3) 0.0433(8) Uani 1 1 d . . . . .
H20 H -0.5920 -0.0062 0.3492 0.052 Uiso 1 1 calc R U . . .
C21 C -0.4754(4) 0.0716(3) 0.2337(3) 0.0430(8) Uani 1 1 d . . . . .
H21 H -0.4002 0.0371 0.2449 0.052 Uiso 1 1 calc R U . . .
C22 C -0.8238(4) 0.0669(3) 0.3537(3) 0.0378(8) Uani 1 1 d . . . . .
O1 O 0.7759(3) 0.94706(19) 0.34793(19) 0.0451(6) Uani 1 1 d . . . . .
O2 O 0.8824(3) 0.8259(2) 0.42794(19) 0.0457(6) Uani 1 1 d . . . . .
O3 O 0.3326(3) 0.4626(2) 0.0974(2) 0.0577(7) Uani 1 1 d . . . . .
O4 O -0.3614(3) 0.1826(2) 0.0901(2) 0.0518(7) Uani 1 1 d . . . . .
O5 O -0.9215(3) 0.1179(2) 0.34259(19) 0.0477(6) Uani 1 1 d . . . . .
O6 O -0.8179(3) -0.0053(2) 0.4232(2) 0.0504(6) Uani 1 1 d . . . . .
Zn1 Zn 0.93062(4) 1.08282(3) 0.45077(3) 0.03035(14) Uani 1 1 d . . . . .
N1 N 0.850(3) 1.220(3) 0.442(2) 0.031(3) Uani 0.5 1 d . U P A -1
N2 N 0.7810(8) 1.3512(5) 0.5091(5) 0.0469(15) Uani 0.5 1 d . . P A -1
C23 C 0.871(2) 1.305(2) 0.389(2) 0.057(6) Uani 0.5 1 d . . P A -1
H23 H 0.9135 1.3077 0.3266 0.068 Uiso 0.5 1 calc R U P A -1
C24 C 0.8356(13) 1.3884(12) 0.4194(12) 0.071(4) Uani 0.5 1 d . . P A -1
H24 H 0.8453 1.4574 0.3872 0.085 Uiso 0.5 1 calc R U P A -1
C25 C 0.7913(9) 1.2468(7) 0.5214(6) 0.0424(19) Uani 0.5 1 d . . P A -1
H25 H 0.7610 1.2004 0.5778 0.051 Uiso 0.5 1 calc R U P A -1
N4 N 0.3334(7) 1.7155(5) 0.5378(5) 0.0404(13) Uani 0.5 1 d . . P A -1
C27 C 0.588(2) 1.4421(19) 0.5289(18) 0.038(4) Uani 0.5 1 d D . P A -1
C26 C 0.7188(11) 1.4089(8) 0.5825(7) 0.064(2) Uani 0.5 1 d D . P A -1
H26A H 0.6838 1.3577 0.6389 0.077 Uiso 0.5 1 calc R U P A -1
H26B H 0.8037 1.4777 0.6183 0.077 Uiso 0.5 1 calc R U P A -1
C28 C 0.4583(13) 1.3605(8) 0.4589(9) 0.057(2) Uani 0.5 1 d . . P A -1
H28 H 0.4596 1.2871 0.4457 0.068 Uiso 0.5 1 calc R U P A -1
C32 C 0.5876(9) 1.5527(7) 0.5389(7) 0.0468(18) Uani 0.5 1 d . . P A -1
H32 H 0.6772 1.6099 0.5781 0.056 Uiso 0.5 1 calc R U P A -1
C35 C 0.130(2) 1.6984(14) 0.6315(18) 0.042(5) Uani 0.5 1 d . . P A -1
H35 H 0.0555 1.6717 0.6755 0.051 Uiso 0.5 1 calc R U P A -1
C36 C 0.2447(12) 1.6510(10) 0.6065(10) 0.055(3) Uani 0.5 1 d . . P A -1
H36 H 0.2556 1.5843 0.6343 0.066 Uiso 0.5 1 calc R U P A -1
N3 N 0.167(3) 1.803(3) 0.566(2) 0.037(5) Uani 0.5 1 d . . P A -1
C31 C 0.462(2) 1.5824(17) 0.4941(18) 0.032(3) Uani 0.5 1 d D . P A -1
C33 C 0.4711(9) 1.7053(6) 0.5011(8) 0.055(2) Uani 0.5 1 d D . P A -1
H33A H 0.5662 1.7514 0.5518 0.066 Uiso 0.5 1 calc R U P A -1
H33B H 0.4772 1.7357 0.4298 0.066 Uiso 0.5 1 calc R U P A -1
C34 C 0.2848(9) 1.8022(7) 0.5169(7) 0.0433(19) Uani 0.5 1 d . . P A -1
H34 H 0.3286 1.8588 0.4713 0.052 Uiso 0.5 1 calc R U P A -1
C30 C 0.3316(12) 1.5000(8) 0.4255(9) 0.055(2) Uani 0.5 1 d . . P A -1
H30 H 0.2480 1.5203 0.3914 0.066 Uiso 0.5 1 calc R U P A -1
C29 C 0.3280(11) 1.3858(7) 0.4086(8) 0.065(2) Uani 0.5 1 d . . P A -1
H29 H 0.2413 1.3296 0.3654 0.078 Uiso 0.5 1 calc R U P A -1

loop_
_atom_site_aniso_label
_atom_site_aniso_U_11
_atom_site_aniso_U_22
_atom_site_aniso_U_33
_atom_site_aniso_U_23
_atom_site_aniso_U_13
_atom_site_aniso_U_12
C1 0.0307(17) 0.0344(18) 0.0374(17) 0.0017(13) 0.0113(14) 0.0110(14)
C2 0.0340(18) 0.0299(16) 0.0374(16) 0.0019(13) 0.0081(14) 0.0097(14)
C3 0.047(2) 0.0266(17) 0.056(2) 0.0041(15) -0.0006(17) 0.0103(15)
C4 0.045(2) 0.041(2) 0.054(2) 0.0067(16) -0.0054(17) 0.0123(17)
C5 0.0355(19) 0.0325(17) 0.0467(19) -0.0010(14) 0.0021(15) 0.0040(14)
C6 0.048(2) 0.0310(17) 0.054(2) 0.0036(15) 0.0019(17) 0.0140(16)
C7 0.0368(19) 0.0366(18) 0.0463(19) 0.0027(15) -0.0018(15) 0.0135(15)
C8 0.041(2) 0.053(2) 0.064(2) -0.0038(19) -0.0015(18) 0.0059(18)
C9 0.032(2) 0.061(2) 0.057(2) -0.0179(19) 0.0100(17) -0.0008(17)
C10 0.105(4) 0.113(5) 0.143(5) -0.077(4) 0.099(4) -0.058(4)
C11 0.141(5) 0.123(5) 0.141(4) -0.082(4) 0.108(4) -0.053(4)
C12 0.088(4) 0.098(4) 0.134(5) -0.079(4) 0.080(4) -0.049(3)
C13 0.0324(19) 0.054(2) 0.050(2) -0.0095(17) 0.0141(16) 0.0067(16)
C14 0.043(2) 0.050(2) 0.0410(18) -0.0041(15) 0.0085(16) 0.0195(17)
C15 0.043(2) 0.056(2) 0.062(2) 0.0092(18) 0.0215(18) 0.0226(18)
C16 0.0368(19) 0.0384(18) 0.0462(19) 0.0085(15) 0.0182(15) 0.0112(15)
C17 0.046(2) 0.046(2) 0.053(2) 0.0192(17) 0.0202(17) 0.0214(17)
C18 0.041(2) 0.048(2) 0.0454(19) 0.0066(16) 0.0133(16) 0.0233(17)
C19 0.0328(18) 0.0318(17) 0.0404(17) 0.0012(13) 0.0123(14) 0.0081(14)
C20 0.044(2) 0.0387(19) 0.053(2) 0.0157(16) 0.0200(16) 0.0157(16)
C21 0.042(2) 0.0420(19) 0.055(2) 0.0123(16) 0.0172(16) 0.0218(16)
C22 0.0365(19) 0.0344(18) 0.0379(17) -0.0069(14) 0.0111(14) 0.0056(15)
O1 0.0463(14) 0.0308(12) 0.0533(14) -0.0023(10) 0.0008(11) 0.0121(11)
O2 0.0440(14) 0.0391(13) 0.0506(14) -0.0065(11) -0.0053(11) 0.0181(11)
O3 0.0444(15) 0.0374(14) 0.0744(17) -0.0077(12) -0.0113(13) 0.0057(12)
O4 0.0445(15) 0.0630(16) 0.0634(16) 0.0260(13) 0.0305(12) 0.0281(13)
O5 0.0412(14) 0.0586(16) 0.0501(14) 0.0057(12) 0.0201(11) 0.0207(12)
O6 0.0597(16) 0.0453(14) 0.0548(15) 0.0134(12) 0.0318(13) 0.0193(12)
Zn1 0.0313(2) 0.0268(2) 0.0374(2) 0.00180(14) 0.00731(15) 0.01550(15)
N1 0.036(6) 0.021(8) 0.044(6) 0.006(5) 0.012(4) 0.020(5)
N2 0.060(4) 0.038(3) 0.058(4) 0.002(3) 0.017(3) 0.033(3)
C23 0.064(10) 0.076(12) 0.050(11) 0.002(7) 0.035(7) 0.038(8)
C24 0.110(12) 0.060(9) 0.072(8) 0.029(7) 0.044(8) 0.054(8)
C25 0.049(5) 0.043(5) 0.042(5) 0.011(4) 0.013(4) 0.022(4)
N4 0.048(4) 0.032(3) 0.058(4) 0.007(3) 0.027(3) 0.025(3)
C27 0.031(12) 0.034(11) 0.045(9) -0.020(6) -0.001(8) 0.011(8)
C26 0.079(6) 0.062(5) 0.069(5) -0.006(4) 0.015(5) 0.048(5)
C28 0.069(7) 0.029(5) 0.079(6) -0.008(4) 0.028(5) 0.020(5)
C32 0.042(5) 0.037(5) 0.064(5) -0.005(4) 0.024(4) 0.011(4)
C35 0.088(11) 0.030(6) 0.028(6) 0.019(4) 0.021(5) 0.040(6)
C36 0.064(8) 0.050(7) 0.069(7) 0.024(6) 0.022(6) 0.039(6)
N3 0.045(7) 0.029(11) 0.043(7) 0.003(6) 0.012(4) 0.020(6)
C31 0.022(9) 0.020(8) 0.049(10) -0.018(6) 0.001(7) 0.004(7)
C33 0.048(5) 0.035(4) 0.095(6) 0.001(4) 0.034(4) 0.022(4)
C34 0.049(5) 0.037(5) 0.058(5) 0.009(4) 0.021(4) 0.027(4)
C30 0.043(5) 0.045(5) 0.082(7) -0.003(5) 0.011(5) 0.022(5)
C29 0.055(5) 0.038(5) 0.098(7) -0.022(5) 0.019(5) 0.010(4)

loop_
_atom_type_symbol
_atom_type_description
_atom_type_scat_dispersion_real
_atom_type_scat_dispersion_imag
_atom_type_scat_source
C C 0.0033 0.0016 'International Tables Vol C Tables 4.2.6.8 and 6.1.1.4'
H H 0.0000 0.0000 'International Tables Vol C Tables 4.2.6.8 and 6.1.1.4'
N N 0.0061 0.0033 'International Tables Vol C Tables 4.2.6.8 and 6.1.1.4'
O O 0.0106 0.0060 'International Tables Vol C Tables 4.2.6.8 and 6.1.1.4'
Zn Zn 0.2839 1.4301 'International Tables Vol C Tables 4.2.6.8 and 6.1.1.4'

loop_
_geom_angle_atom_site_label_1
_geom_angle_atom_site_label_2
_geom_angle_atom_site_label_3
_geom_angle
_geom_angle_site_symmetry_1
_geom_angle_site_symmetry_3
O2 C1 O1 124.2(3) . .
O2 C1 C2 117.2(3) . .
O1 C1 C2 118.6(3) . .
C3 C2 C7 117.4(3) . .
C3 C2 C1 122.3(3) . .
C7 C2 C1 120.2(3) . .
C4 C3 C2 121.9(3) . .
C4 C3 H3 119.1 . .
C2 C3 H3 119.1 . .
C3 C4 C5 119.5(3) . .
C3 C4 H4 120.3 . .
C5 C4 H4 120.3 . .
O3 C5 C4 125.5(3) . .
O3 C5 C6 115.0(3) . .
C4 C5 C6 119.5(3) . .
C7 C6 C5 119.9(3) . .
C7 C6 H6 120.0 . .
C5 C6 H6 120.0 . .
C6 C7 C2 121.7(3) . .
C6 C7 H7 119.1 . .
C2 C7 H7 119.1 . .
O3 C8 C9 106.9(3) . .
O3 C8 H8A 110.3 . .
C9 C8 H8A 110.3 . .
O3 C8 H8B 110.4 . .
C9 C8 H8B 110.4 . .
H8A C8 H8B 108.6 . .
C10 C9 C14 117.4(4) . .
C10 C9 C8 120.6(4) . .
C14 C9 C8 122.0(4) . .
C9 C10 C11 120.9(4) . .
C9 C10 H10 119.6 . .
C11 C10 H10 119.6 . .
C12 C11 C10 120.8(5) . .
C12 C11 H11 119.6 . .
C10 C11 H11 119.6 . .
C13 C12 C11 119.6(4) . .
C13 C12 H12 120.2 . .
C11 C12 H12 120.2 . .
C12 C13 C14 118.5(4) . .
C12 C13 C15 120.4(4) . .
C14 C13 C15 121.1(3) . .
C9 C14 C13 122.7(3) . .
C9 C14 H14 118.6 . .
C13 C14 H14 118.6 . .
O4 C15 C13 109.2(3) . .
O4 C15 H15A 109.8 . .
C13 C15 H15A 109.8 . .
O4 C15 H15B 109.8 . .
C13 C15 H15B 109.8 . .
H15A C15 H15B 108.3 . .
O4 C16 C21 123.5(3) . .
O4 C16 C17 116.2(3) . .
C21 C16 C17 120.2(3) . .
C18 C17 C16 119.6(3) . .
C18 C17 H17 120.2 . .
C16 C17 H17 120.2 . .
C17 C18 C19 121.1(3) . .
C17 C18 H18 119.4 . .
C19 C18 H18 119.4 . .
C20 C19 C18 117.7(3) . .
C20 C19 C22 120.1(3) . .
C18 C19 C22 122.2(3) . .
C19 C20 C21 122.4(3) . .
C19 C20 H20 118.8 . .
C21 C20 H20 118.8 . .
C20 C21 C16 119.0(3) . .
C20 C21 H21 120.5 . .
C16 C21 H21 120.5 . .
O6 C22 O5 124.4(3) . .
O6 C22 C19 117.0(3) . .
O5 C22 C19 118.6(3) . .
C1 O1 Zn1 119.7(2) . .
C1 O2 Zn1 136.6(2) . 2_776
C5 O3 C8 118.4(3) . .
C16 O4 C15 117.8(3) . .
C22 O5 Zn1 115.9(2) . 1_345
C22 O6 Zn1 139.8(2) . 2_566
O5 Zn1 O1 89.56(10) 1_765 .
O5 Zn1 O2 89.20(10) 1_765 2_776
O1 Zn1 O2 159.32(9) . 2_776
O5 Zn1 O6 159.74(10) 1_765 2_566
O1 Zn1 O6 87.82(10) . 2_566
O2 Zn1 O6 86.25(10) 2_776 2_566
O5 Zn1 N1 103.6(10) 1_765 .
O1 Zn1 N1 109.8(4) . .
O2 Zn1 N1 90.5(4) 2_776 .
O6 Zn1 N1 96.2(10) 2_566 .
O5 Zn1 Zn1 90.00(7) 1_765 2_776
O1 Zn1 Zn1 86.34(7) . 2_776
O2 Zn1 Zn1 73.02(7) 2_776 2_776
O6 Zn1 Zn1 69.79(7) 2_566 2_776
N1 Zn1 Zn1 158.6(8) . 2_776
C23 N1 C25 102(3) . .
C23 N1 Zn1 135(3) . .
C25 N1 Zn1 121(2) . .
C24 N2 C25 106.6(9) . .
C24 N2 C26 128.6(9) . .
C25 N2 C26 124.8(7) . .
N1 C23 C24 120(3) . .
N1 C23 H23 119.9 . .
C24 C23 H23 119.9 . .
C23 C24 N2 101.4(16) . .
C23 C24 H24 129.3 . .
N2 C24 H24 129.3 . .
N1 C25 N2 109.7(16) . .
N1 C25 H25 125.1 . .
N2 C25 H25 125.2 . .
C34 N4 C36 106.4(8) . .
C34 N4 C33 123.5(6) . .
C36 N4 C33 129.7(8) . .
C32 C27 C28 117.0(18) . .
C32 C27 C26 123.1(11) . .
C28 C27 C26 119.8(18) . .
C27 C26 N2 114.7(11) . .
C27 C26 H26A 108.6 . .
N2 C26 H26A 108.6 . .
C27 C26 H26B 108.6 . .
N2 C26 H26B 108.6 . .
H26A C26 H26B 107.6 . .
C29 C28 C27 122.4(13) . .
C29 C28 H28 118.8 . .
C27 C28 H28 118.8 . .
C31 C32 C27 123.2(9) . .
C31 C32 H32 118.4 . .
C27 C32 H32 118.4 . .
C36 C35 N3 100(2) . .
C36 C35 H35 129.9 . .
N3 C35 H35 129.9 . .
N4 C36 C35 112.1(12) . .
N4 C36 H36 123.9 . .
C35 C36 H36 124.0 . .
C34 N3 C35 106(2) . .
C32 C31 C30 119.3(17) . .
C32 C31 C33 121.4(11) . .
C30 C31 C33 118.6(16) . .
N4 C33 C31 111.9(10) . .
N4 C33 H33A 109.2 . .
C31 C33 H33A 109.2 . .
N4 C33 H33B 109.2 . .
C31 C33 H33B 109.2 . .
H33A C33 H33B 107.9 . .
N4 C34 N3 115.1(17) . .
N4 C34 H34 122.4 . .
N3 C34 H34 122.5 . .
C31 C30 C29 119.8(15) . .
C31 C30 H30 120.1 . .
C29 C30 H30 120.1 . .
C28 C29 C30 117.9(9) . .
C28 C29 H29 121.1 . .
C30 C29 H29 121.1 . .

loop_
_geom_bond_atom_site_label_1
_geom_bond_atom_site_label_2
_geom_bond_distance
_geom_bond_site_symmetry_2
C1 O2 1.255(4) .
C1 O1 1.260(4) .
C1 C2 1.486(4) .
C2 C3 1.384(4) .
C2 C7 1.390(4) .
C3 C4 1.380(5) .
C3 H3 0.9300 .
C4 C5 1.381(5) .
C4 H4 0.9300 .
C5 O3 1.360(4) .
C5 C6 1.392(5) .
C6 C7 1.365(5) .
C6 H6 0.9300 .
C7 H7 0.9300 .
C8 O3 1.425(4) .
C8 C9 1.494(5) .
C8 H8A 0.9700 .
C8 H8B 0.9700 .
C9 C10 1.366(6) .
C9 C14 1.369(5) .
C10 C11 1.374(7) .
C10 H10 0.9300 .
C11 C12 1.366(7) .
C11 H11 0.9300 .
C12 C13 1.366(5) .
C12 H12 0.9300 .
C13 C14 1.382(5) .
C13 C15 1.491(5) .
C14 H14 0.9300 .
C15 O4 1.421(4) .
C15 H15A 0.9700 .
C15 H15B 0.9700 .
C16 O4 1.373(4) .
C16 C21 1.381(4) .
C16 C17 1.389(5) .
C17 C18 1.379(5) .
C17 H17 0.9300 .
C18 C19 1.393(4) .
C18 H18 0.9300 .
C19 C20 1.377(5) .
C19 C22 1.493(5) .
C20 C21 1.379(5) .
C20 H20 0.9300 .
C21 H21 0.9300 .
C22 O6 1.258(4) .
C22 O5 1.263(4) .
O1 Zn1 2.036(2) .
O2 Zn1 2.054(2) 2_776
O5 Zn1 2.031(2) 1_345
O6 Zn1 2.091(2) 2_566
Zn1 O5 2.031(2) 1_765
Zn1 O2 2.054(2) 2_776
Zn1 O6 2.091(2) 2_566
Zn1 N1 2.08(3) .
Zn1 Zn1 2.9510(8) 2_776
N1 C23 1.22(4) .
N1 C25 1.30(4) .
N2 C24 1.327(15) .
N2 C25 1.341(10) .
N2 C26 1.468(9) .
C23 C24 1.27(3) .
C23 H23 0.9300 .
C24 H24 0.9300 .
C25 H25 0.9300 .
N4 C34 1.316(9) .
N4 C36 1.357(14) .
N4 C33 1.473(9) .
C27 C32 1.38(2) .
C27 C28 1.407(13) .
C27 C26 1.47(2) .
C26 H26A 0.9700 .
C26 H26B 0.9700 .
C28 C29 1.394(14) .
C28 H28 0.9300 .
C32 C31 1.36(2) .
C32 H32 0.9300 .
C35 C36 1.46(3) .
C35 N3 1.50(4) .
C35 H35 0.9300 .
C36 H36 0.9300 .
N3 C34 1.34(4) .
C31 C30 1.410(12) .
C31 C33 1.50(2) .
C33 H33A 0.9700 .
C33 H33B 0.9700 .
C34 H34 0.9300 .
C30 C29 1.419(12) .
C30 H30 0.9300 .
C29 H29 0.9300 .

loop_
_geom_torsion_atom_site_label_1
_geom_torsion_atom_site_label_2
_geom_torsion_atom_site_label_3
_geom_torsion_atom_site_label_4
_geom_torsion
_geom_torsion_site_symmetry_4
O2 C1 C2 C3 179.3(3) .
O1 C1 C2 C3 -0.2(5) .
O2 C1 C2 C7 0.7(5) .
O1 C1 C2 C7 -178.8(3) .
C7 C2 C3 C4 1.5(6) .
C1 C2 C3 C4 -177.1(3) .
C2 C3 C4 C5 0.5(6) .
C3 C4 C5 O3 176.7(4) .
C3 C4 C5 C6 -2.8(6) .
O3 C5 C6 C7 -176.5(3) .
C4 C5 C6 C7 3.1(6) .
C5 C6 C7 C2 -1.1(6) .
C3 C2 C7 C6 -1.2(5) .
C1 C2 C7 C6 177.4(3) .
O3 C8 C9 C10 -83.9(6) .
O3 C8 C9 C14 93.0(5) .
C14 C9 C10 C11 -0.2(11) .
C8 C9 C10 C11 176.8(7) .
C9 C10 C11 C12 2.3(14) .
C10 C11 C12 C13 -3.1(13) .
C11 C12 C13 C14 1.8(10) .
C11 C12 C13 C15 -175.3(7) .
C10 C9 C14 C13 -1.1(7) .
C8 C9 C14 C13 -178.1(4) .
C12 C13 C14 C9 0.3(7) .
C15 C13 C14 C9 177.4(4) .
C12 C13 C15 O4 -118.4(5) .
C14 C13 C15 O4 64.5(5) .
O4 C16 C17 C18 -178.9(3) .
C21 C16 C17 C18 -0.2(6) .
C16 C17 C18 C19 0.9(5) .
C17 C18 C19 C20 -1.1(5) .
C17 C18 C19 C22 177.8(3) .
C18 C19 C20 C21 0.6(5) .
C22 C19 C20 C21 -178.3(3) .
C19 C20 C21 C16 0.0(6) .
O4 C16 C21 C20 178.4(3) .
C17 C16 C21 C20 -0.3(5) .
C20 C19 C22 O6 -2.3(5) .
C18 C19 C22 O6 178.9(3) .
C20 C19 C22 O5 176.5(3) .
C18 C19 C22 O5 -2.4(5) .
O2 C1 O1 Zn1 -0.9(4) .
C2 C1 O1 Zn1 178.6(2) .
O1 C1 O2 Zn1 -1.3(5) 2_776
C2 C1 O2 Zn1 179.2(2) 2_776
C4 C5 O3 C8 -7.0(6) .
C6 C5 O3 C8 172.6(3) .
C9 C8 O3 C5 -167.9(3) .
C21 C16 O4 C15 6.4(5) .
C17 C16 O4 C15 -175.0(3) .
C13 C15 O4 C16 -174.7(3) .
O6 C22 O5 Zn1 2.9(4) 1_345
C19 C22 O5 Zn1 -175.7(2) 1_345
O5 C22 O6 Zn1 -1.0(6) 2_566
C19 C22 O6 Zn1 177.7(2) 2_566
C25 N1 C23 C24 0.0(3) .
Zn1 N1 C23 C24 -163.3(11) .
N1 C23 C24 N2 0.0(3) .
C25 N2 C24 C23 0.0(3) .
C26 N2 C24 C23 -179.4(10) .
C23 N1 C25 N2 0.0(3) .
Zn1 N1 C25 N2 166.3(10) .
C24 N2 C25 N1 0.0(4) .
C26 N2 C25 N1 179.5(9) .
C32 C27 C26 N2 -126.8(17) .
C28 C27 C26 N2 50(2) .
C24 N2 C26 C27 55.7(15) .
C25 N2 C26 C27 -123.7(12) .
C32 C27 C28 C29 -5(3) .
C26 C27 C28 C29 177.7(12) .
C28 C27 C32 C31 7(4) .
C26 C27 C32 C31 -176.2(7) .
C34 N4 C36 C35 0.3(5) .
C33 N4 C36 C35 173.2(10) .
N3 C35 C36 N4 -0.3(6) .
C36 C35 N3 C34 0.2(4) .
C27 C32 C31 C30 -6(4) .
C27 C32 C31 C33 -176.1(7) .
C34 N4 C33 C31 -156.5(10) .
C36 N4 C33 C31 31.7(13) .
C32 C31 C33 N4 -131.8(16) .
C30 C31 C33 N4 58(2) .
C36 N4 C34 N3 -0.1(3) .
C33 N4 C34 N3 -173.6(9) .
C35 N3 C34 N4 -0.1(3) .
C32 C31 C30 C29 3(3) .
C33 C31 C30 C29 173.6(12) .
C27 C28 C29 C30 3(2) .
C31 C30 C29 C28 -1.9(19) .
